data_7115387
loop_
_publ_author_name
'L. Zane Miller'
'Michael Shatruka'
'D. Tyler McQuade'

_publ_section_title
;
 Alkali metal oxides trapped by diethylzinc
;
_journal_name_full Chem.Commun.
_journal_page_first 8937
_journal_paper_doi 10.1039/C4cc02929A
_journal_volume 50
_journal_year 2014
_chemical_formula_moiety '(C2H5)8 Rb2 O Zn4'
_chemical_formula_sum 'C16 H40 O Rb2 Zn4'
_chemical_formula_weight 680.90
_chemical_name_systematic
;
 ?
;
_space_group_crystal_system tetragonal
_space_group_IT_number 126
_space_group_name_Hall '-P 4a 2bc'
_space_group_name_H-M_alt 'P 4/n n c'
_symmetry_space_group_name_Hall '-P 4a 2bc'
_symmetry_space_group_name_H-M 'P 4/n n c :2'
_atom_sites_solution_hydrogens geom
_audit_creation_method SHELXL-2013
_cell_angle_alpha 90
_cell_angle_beta 90
_cell_angle_gamma 90
_cell_formula_units_Z 2
_cell_length_a 9.446(3)
_cell_length_b 9.446(3)
_cell_length_c 14.199(5)
_cell_measurement_temperature 260(2)
_cell_volume 1266.9(7)
_computing_cell_refinement 'SMART V5.625 (Bruker, 2000)'
_computing_data_collection 'SMART V5.625 (Bruker, 2000)'
_computing_data_reduction 'SAINT V6.32 (Bruker, 2001)'
_computing_molecular_graphics CrystalMaker
_computing_publication_material 'SHELXL-2013 (Sheldrick, 2013)'
_computing_structure_refinement 'SHELXL-2013 (Sheldrick, 2013)'
_computing_structure_solution 'SHELXS-2013 (Sheldrick, 2013)'
_diffrn_ambient_temperature 260(2)
_diffrn_measured_fraction_theta_full 1.000
_diffrn_measured_fraction_theta_max 0.976
_diffrn_measurement_device_type 'Bruker APEX II CCD area-detector'
_diffrn_measurement_method 'profile data from \w scans'
_diffrn_radiation_source 'fine-focus sealed tube'
_diffrn_radiation_type MoK\a
_diffrn_radiation_wavelength 0.71073
_diffrn_reflns_av_R_equivalents 0.0627
_diffrn_reflns_av_unetI/netI 0.0383
_diffrn_reflns_Laue_measured_fraction_full 1.000
_diffrn_reflns_Laue_measured_fraction_max 0.976
_diffrn_reflns_limit_h_max 12
_diffrn_reflns_limit_h_min -11
_diffrn_reflns_limit_k_max 12
_diffrn_reflns_limit_k_min -8
_diffrn_reflns_limit_l_max 16
_diffrn_reflns_limit_l_min -18
_diffrn_reflns_number 7169
_diffrn_reflns_point_group_measured_fraction_full 1.000
_diffrn_reflns_point_group_measured_fraction_max 0.976
_diffrn_reflns_theta_full 25.242
_diffrn_reflns_theta_max 28.208
_diffrn_reflns_theta_min 2.590
_exptl_absorpt_coefficient_mu 7.559
_exptl_absorpt_correction_T_max 0.210
_exptl_absorpt_correction_T_min 0.103
_exptl_absorpt_correction_type multi-scan
_exptl_absorpt_process_details 'SADABS v2.03 (Bruker, 2003)'
_exptl_crystal_colour colorless
_exptl_crystal_density_diffrn 1.785
_exptl_crystal_description block
_exptl_crystal_F_000 676
_exptl_crystal_size_max 0.550
_exptl_crystal_size_mid 0.350
_exptl_crystal_size_min 0.300
_refine_diff_density_max 0.544
_refine_diff_density_min -0.445
_refine_diff_density_rms 0.075
_refine_ls_extinction_method none
_refine_ls_goodness_of_fit_ref 1.008
_refine_ls_hydrogen_treatment constr
_refine_ls_matrix_type full
_refine_ls_number_parameters 30
_refine_ls_number_reflns 774
_refine_ls_number_restraints 0
_refine_ls_restrained_S_all 1.008
_refine_ls_R_factor_all 0.0956
_refine_ls_R_factor_gt 0.0466
_refine_ls_shift/su_max 0.000
_refine_ls_shift/su_mean 0.000
_refine_ls_structure_factor_coef Fsqd
_refine_ls_weighting_details 'w=1/[\s^2^(Fo^2^)+(0.0424P)^2^+3.1418P] where P=(Fo^2^+2Fc^2^)/3'
_refine_ls_weighting_scheme calc
_refine_ls_wR_factor_gt 0.1055
_refine_ls_wR_factor_ref 0.1317
_reflns_Friedel_coverage 0.000
_reflns_number_gt 378
_reflns_number_total 774
_reflns_threshold_expression 'I > 2\s(I)'
_cod_data_source_file c4cc02929a3.cif
_cod_data_source_block added_by_encifer_2
_cod_original_cell_volume 1266.8(9)
_cod_database_code 7115387
_shelx_space_group_comment
;
The symmetry employed for this shelxl refinement is uniquely defined
by the following loop, which should always be used as a source of
symmetry information in preference to the above space-group names.
They are only intended as comments.
;
_shelx_estimated_absorpt_t_min 0.103
_shelx_estimated_absorpt_t_max 0.210
_shelxl_version_number 2013-4

loop_
_space_group_symop_operation_xyz
'x, y, z'
'-y+1/2, x, z'
'-x+1/2, -y+1/2, z'
'y, -x+1/2, z'
'x, -y+1/2, -z+1/2'
'-x+1/2, y, -z+1/2'
'y, x, -z+1/2'
'-y+1/2, -x+1/2, -z+1/2'
'-x, -y, -z'
'y-1/2, -x, -z'
'x-1/2, y-1/2, -z'
'-y, x-1/2, -z'
'-x, y-1/2, z-1/2'
'x-1/2, -y, z-1/2'
'-y, -x, z-1/2'
'y-1/2, x-1/2, z-1/2'

loop_
_atom_site_label
_atom_site_type_symbol
_atom_site_fract_x
_atom_site_fract_y
_atom_site_fract_z
_atom_site_U_iso_or_equiv
_atom_site_adp_type
_atom_site_occupancy
_atom_site_site_symmetry_order
_atom_site_calc_flag
_atom_site_refinement_flags_posn
_atom_site_refinement_flags_adp
_atom_site_refinement_flags_occupancy
Rb1 Rb 0.2500 0.2500 0.53958(8) 0.0991(6) Uani 1 4 d S T P
Zn1 Zn 0.09478(8) 0.09478(8) 0.7500 0.0776(4) Uani 1 2 d S T P
O1 O 0.2500 0.2500 0.7500 0.073(3) Uani 1 8 d S T P
C1 C 0.1153(11) -0.0340(9) 0.6383(6) 0.132(4) Uani 1 1 d . . .
H1A H 0.1008 0.0233 0.5824 0.159 Uiso 1 1 calc R U .
H1B H 0.2131 -0.0655 0.6369 0.159 Uiso 1 1 calc R U .
C2 C 0.0329(12) -0.1509(10) 0.6291(6) 0.142(4) Uani 1 1 d . . .
H2A H 0.0393 -0.2071 0.6853 0.213 Uiso 1 1 calc R U .
H2B H 0.0647 -0.2056 0.5762 0.213 Uiso 1 1 calc R U .
H2C H -0.0637 -0.1227 0.6193 0.213 Uiso 1 1 calc R U .

loop_
_atom_site_aniso_label
_atom_site_aniso_U_11
_atom_site_aniso_U_22
_atom_site_aniso_U_33
_atom_site_aniso_U_23
_atom_site_aniso_U_13
_atom_site_aniso_U_12
Rb1 0.1242(8) 0.1242(8) 0.0490(6) 0.000 0.000 0.000
Zn1 0.0901(6) 0.0901(6) 0.0526(5) -0.0104(4) 0.0104(4) -0.0062(5)
O1 0.083(5) 0.083(5) 0.054(6) 0.000 0.000 0.000
C1 0.182(9) 0.114(7) 0.101(6) -0.042(6) 0.038(6) -0.041(7)
C2 0.179(9) 0.154(9) 0.094(6) -0.031(6) -0.022(6) -0.026(9)

loop_
_atom_type_symbol
_atom_type_description
_atom_type_scat_dispersion_real
_atom_type_scat_dispersion_imag
_atom_type_scat_source
C C 0.0033 0.0016 'International Tables Vol C Tables 4.2.6.8 and 6.1.1.4'
H H 0.0000 0.0000 'International Tables Vol C Tables 4.2.6.8 and 6.1.1.4'
O O 0.0106 0.0060 'International Tables Vol C Tables 4.2.6.8 and 6.1.1.4'
Zn Zn 0.2839 1.4301 'International Tables Vol C Tables 4.2.6.8 and 6.1.1.4'
Rb Rb -0.9393 2.9676 'International Tables Vol C Tables 4.2.6.8 and 6.1.1.4'

loop_
_geom_angle_atom_site_label_1
_geom_angle_atom_site_label_2
_geom_angle_atom_site_label_3
_geom_angle
_geom_angle_site_symmetry_1
_geom_angle_site_symmetry_3
O1 Rb1 C1 64.73(14) . 2
O1 Rb1 Zn1 34.76(2) . 3
C1 Rb1 Zn1 58.41(18) 2 3
O1 Rb1 Zn1 34.76(2) . 4
C1 Rb1 Zn1 97.76(15) 2 4
Zn1 Rb1 Zn1 47.55(3) 3 4
O1 Rb1 Zn1 34.76(2) . 2
C1 Rb1 Zn1 33.25(13) 2 2
Zn1 Rb1 Zn1 47.55(3) 3 2
Zn1 Rb1 Zn1 69.52(4) 4 2
O1 Rb1 Zn1 34.76(2) . .
C1 Rb1 Zn1 79.78(13) 2 .
Zn1 Rb1 Zn1 69.52(4) 3 .
Zn1 Rb1 Zn1 47.55(3) 4 .
Zn1 Rb1 Zn1 47.55(3) 2 .
O1 Rb1 C2 130.23(16) . 9_556
C1 Rb1 C2 140.1(2) 2 9_556
Zn1 Rb1 C2 157.35(16) 3 9_556
Zn1 Rb1 C2 109.99(16) 4 9_556
Zn1 Rb1 C2 136.00(15) 2 9_556
Zn1 Rb1 C2 97.96(16) . 9_556
O1 Rb1 C2 130.23(16) . 10_656
C1 Rb1 C2 77.9(2) 2 10_656
Zn1 Rb1 C2 136.00(15) 3 10_656
Zn1 Rb1 C2 157.35(16) 4 10_656
Zn1 Rb1 C2 97.96(16) 2 10_656
Zn1 Rb1 C2 109.99(16) . 10_656
C2 Rb1 C2 65.34(17) 9_556 10_656
O1 Rb1 C2 130.23(16) . 11_666
C1 Rb1 C2 77.57(18) 2 11_666
Zn1 Rb1 C2 97.96(16) 3 11_666
Zn1 Rb1 C2 136.00(15) 4 11_666
Zn1 Rb1 C2 109.99(16) 2 11_666
Zn1 Rb1 C2 157.35(16) . 11_666
C2 Rb1 C2 99.5(3) 9_556 11_666
C2 Rb1 C2 65.34(17) 10_656 11_666
O1 Rb1 C2 130.23(16) . 12_566
C1 Rb1 C2 139.56(18) 2 12_566
Zn1 Rb1 C2 109.99(16) 3 12_566
Zn1 Rb1 C2 97.96(15) 4 12_566
Zn1 Rb1 C2 157.35(16) 2 12_566
Zn1 Rb1 C2 136.00(15) . 12_566
C2 Rb1 C2 65.34(17) 9_556 12_566
C2 Rb1 C2 99.5(3) 10_656 12_566
C2 Rb1 C2 65.34(17) 11_666 12_566
C1 Zn1 C1 137.8(5) 7_556 .
C1 Zn1 O1 111.1(3) 7_556 .
C1 Zn1 O1 111.1(3) . .
C1 Zn1 Zn1 84.5(3) 7_556 4
C1 Zn1 Zn1 127.3(3) . 4
O1 Zn1 Zn1 45.0 . 4
C1 Zn1 Zn1 127.3(3) 7_556 2
C1 Zn1 Zn1 84.4(3) . 2
O1 Zn1 Zn1 45.0 . 2
Zn1 Zn1 Zn1 90.0 4 2
C1 Zn1 Rb1 63.7(3) 7_556 5_556
C1 Zn1 Rb1 148.7(3) . 5_556
O1 Zn1 Rb1 55.24(2) . 5_556
Zn1 Zn1 Rb1 66.223(13) 4 5_556
Zn1 Zn1 Rb1 66.223(13) 2 5_556
C1 Zn1 Rb1 148.7(3) 7_556 .
C1 Zn1 Rb1 63.7(3) . .
O1 Zn1 Rb1 55.24(2) . .
Zn1 Zn1 Rb1 66.223(13) 4 .
Zn1 Zn1 Rb1 66.223(13) 2 .
Rb1 Zn1 Rb1 110.47(4) 5_556 .
Zn1 O1 Zn1 90.0 3 4
Zn1 O1 Zn1 90.0 3 2
Zn1 O1 Zn1 180.0 4 2
Zn1 O1 Zn1 180.0 3 .
Zn1 O1 Zn1 90.0 4 .
Zn1 O1 Zn1 90.0 2 .
Zn1 O1 Rb1 90.0 3 5_556
Zn1 O1 Rb1 90.0 4 5_556
Zn1 O1 Rb1 90.0 2 5_556
Zn1 O1 Rb1 90.0 . 5_556
Zn1 O1 Rb1 90.0 3 .
Zn1 O1 Rb1 90.0 4 .
Zn1 O1 Rb1 90.0 2 .
Zn1 O1 Rb1 90.0 . .
Rb1 O1 Rb1 180.0 5_556 .
C2 C1 Zn1 120.8(7) . .

loop_
_geom_bond_atom_site_label_1
_geom_bond_atom_site_label_2
_geom_bond_distance
_geom_bond_site_symmetry_2
Rb1 O1 2.9876(15) .
Rb1 C1 3.283(9) 2
Rb1 Zn1 3.6367(14) 3
Rb1 Zn1 3.6367(14) 4
Rb1 Zn1 3.6367(14) 2
Rb1 Zn1 3.6367(14) .
Rb1 C2 3.708(9) 9_556
Rb1 C2 3.708(9) 10_656
Rb1 C2 3.708(9) 11_666
Rb1 C2 3.708(9) 12_566
Zn1 C1 2.008(7) 7_556
Zn1 C1 2.008(7) .
Zn1 O1 2.0736(12) .
Zn1 Zn1 2.9324(17) 4
Zn1 Zn1 2.9324(17) 2
Zn1 Rb1 3.6367(14) 5_556
O1 Zn1 2.0735(12) 3
O1 Zn1 2.0735(12) 4
O1 Zn1 2.0735(12) 2
O1 Rb1 2.9876(15) 5_556
C1 C2 1.358(10) .
